data_7008958
loop_
_publ_author_name
'Xu, Zhiqiang'
'Thompson, Laurence K.'
'Matthews, Craig J.'
'Miller, David O.'
'Goeta, Andr\'es E.'
'Wilson, Claire'
'Howard, Judith A. K.'
'Ohba, Masaaki'
'\=Okawa, Hisashi'

_publ_section_title
;
 Dinuclear and tetranuclear copper(II) complexes with bridging (N--N)
 diazine ligands: variable magnetic exchange topologies&#x200A;&#x2020;
;
_journal_issue 1
_journal_name_full 'Journal of the Chemical Society, Dalton Transactions'
_journal_page_first 69
_journal_paper_doi 10.1039/a907390f
_journal_year 2000
_chemical_formula_sum 'C26 H31 Cu2 N14 O15'
_chemical_formula_weight 906.74
_chemical_name_systematic
; 

 ? 

;
_space_group_IT_number 9
_symmetry_cell_setting monoclinic
_symmetry_space_group_name_Hall 'C -2yc'
_symmetry_space_group_name_H-M 'C 1 c 1'
_atom_sites_solution_hydrogens difmap
_atom_sites_solution_primary direct
_atom_sites_solution_secondary difmap
_audit_creation_method SHELXL-97
_cell_angle_alpha 90.00
_cell_angle_beta 127.43(3)
_cell_angle_gamma 90.00
_cell_formula_units_Z 4
_cell_length_a 20.938(4)
_cell_length_b 14.887(3)
_cell_length_c 14.372(3)
_cell_measurement_reflns_used 392
_cell_measurement_temperature 150(2)
_cell_measurement_theta_max 23.31
_cell_measurement_theta_min 13.71
_cell_volume 3557.4(19)
_computing_cell_refinement 'SMART-NT V5.0 (Bruker, 1998)'
_computing_data_collection 'SMART-NT V5.0 (Bruker, 1998)'
_computing_data_reduction 'SAINT-NT V5.0 (Bruker, 1998)'
_computing_molecular_graphics 'SHELXTL V5.1 (Bruker, 1998)'
_computing_structure_refinement 'SHELXL-97 (Sheldrick, 1997)'
_computing_structure_solution 'SHELXS-97 (Sheldrick, 1990)'
_diffrn_ambient_temperature 150(2)
_diffrn_measured_fraction_theta_full 0.925
_diffrn_measured_fraction_theta_max 0.925
_diffrn_measurement_device_type 'Bruker SMART-CCD'
_diffrn_measurement_method /w
_diffrn_radiation_monochromator graphite
_diffrn_radiation_source 'fine-focus sealed tube'
_diffrn_radiation_type MoK\a
_diffrn_radiation_wavelength 0.71073
_diffrn_reflns_av_R_equivalents 0.0191
_diffrn_reflns_av_sigmaI/netI 0.0293
_diffrn_reflns_limit_h_max 28
_diffrn_reflns_limit_h_min -29
_diffrn_reflns_limit_k_max 20
_diffrn_reflns_limit_k_min -21
_diffrn_reflns_limit_l_max 20
_diffrn_reflns_limit_l_min -20
_diffrn_reflns_number 21146
_diffrn_reflns_theta_full 30.46
_diffrn_reflns_theta_max 30.46
_diffrn_reflns_theta_min 2.45
_diffrn_standards_decay_% 0
_exptl_absorpt_coefficient_mu 1.286
_exptl_absorpt_correction_T_max 0.831
_exptl_absorpt_correction_T_min 0.594
_exptl_absorpt_correction_type multi-scan
_exptl_absorpt_process_details 'SADABS (Sheldrick, 1996)'
_exptl_crystal_colour green
_exptl_crystal_density_diffrn 1.695
_exptl_crystal_density_method 'not measured'
_exptl_crystal_description block
_exptl_crystal_F_000 1856
_exptl_crystal_size_max 0.48
_exptl_crystal_size_mid 0.44
_exptl_crystal_size_min 0.16
_refine_diff_density_max 0.531
_refine_diff_density_min -0.442
_refine_diff_density_rms 0.064
_refine_ls_abs_structure_details 'Flack H D (1983), Acta Cryst. A39, 876-881'
_refine_ls_abs_structure_Flack 0.253(9)
_refine_ls_extinction_method none
_refine_ls_goodness_of_fit_ref 1.203
_refine_ls_hydrogen_treatment refall
_refine_ls_matrix_type full
_refine_ls_number_parameters 639
_refine_ls_number_reflns 9330
_refine_ls_number_restraints 2
_refine_ls_restrained_S_all 1.202
_refine_ls_R_factor_all 0.0364
_refine_ls_R_factor_gt 0.0291
_refine_ls_shift/su_max 0.059
_refine_ls_shift/su_mean 0.003
_refine_ls_structure_factor_coef Fsqd
_refine_ls_weighting_details 'calc w=1/[\s^2^(Fo^2^)+(0.0000P)^2^+5.0000P] where P=(Fo^2^+2Fc^2^)/3'
_refine_ls_weighting_scheme calc
_refine_ls_wR_factor_gt 0.0605
_refine_ls_wR_factor_ref 0.0642
_reflns_number_gt 8445
_reflns_number_total 9330
_reflns_threshold_expression >2sigma(I)
_cod_data_source_file a907390f.txt
_cod_data_source_block x539
_cod_depositor_comments
;
The following automatic conversions were performed:
'_symmetry_cell_setting' value 'Monoclinic' changed to 'monoclinic'
according to '/home/saulius/struct/CIF-dictionaries/cif_core.dic'
dictionary named 'cif_core.dic' version 2.4.1 from 2010-06-29.

Automatic conversion script
Id: cif_fix_enum 1527 2010-12-29 10:47:43Z saulius 
;
_cod_original_cell_volume 3557.4(12)
_cod_original_sg_symbol_H-M Cc
_cod_database_code 7008958

loop_
_symmetry_equiv_pos_as_xyz
'x, y, z'
'x, -y, z+1/2'
'x+1/2, y+1/2, z'
'x+1/2, -y+1/2, z+1/2'

loop_
_atom_site_label
_atom_site_type_symbol
_atom_site_fract_x
_atom_site_fract_y
_atom_site_fract_z
_atom_site_U_iso_or_equiv
_atom_site_adp_type
_atom_site_occupancy
_atom_site_symmetry_multiplicity
_atom_site_calc_flag
_atom_site_refinement_flags
_atom_site_disorder_assembly
_atom_site_disorder_group
Cu1 Cu 0.064891(15) 0.27084(2) 0.308740(19) 0.01618(8) Uani 1 1 d . . .
Cu2 Cu -0.101540(14) 0.27146(2) 0.355572(19) 0.01542(8) Uani 1 1 d . . .
N1 N -0.07452(18) 0.33314(17) 0.4988(2) 0.0194(5) Uani 1 1 d . . .
N2 N 0.02804(17) 0.26282(17) 0.4731(2) 0.0159(5) Uani 1 1 d . . .
N3 N 0.07524(18) 0.22361(16) 0.4451(2) 0.0164(5) Uani 1 1 d . . .
N4 N 0.06051(18) 0.08714(19) 0.5105(3) 0.0234(6) Uani 1 1 d . . .
N5 N 0.11074(17) 0.14835(18) 0.3199(2) 0.0191(5) Uani 1 1 d . . .
N6 N 0.03159(18) 0.32062(18) 0.1568(2) 0.0197(5) Uani 1 1 d . . .
N7 N -0.06536(16) 0.24578(18) 0.1917(2) 0.0157(5) Uani 1 1 d . . .
N8 N -0.11002(18) 0.21109(17) 0.2269(2) 0.0154(5) Uani 1 1 d . . .
N9 N -0.09797(18) 0.0654(2) 0.1739(2) 0.0224(5) Uani 1 1 d . . .
N10 N -0.14517(17) 0.15074(17) 0.3588(2) 0.0166(5) Uani 1 1 d . . .
N11 N 0.1480(2) 0.42151(19) 0.4243(3) 0.0243(6) Uani 1 1 d . . .
O1 O 0.07320(15) 0.39819(16) 0.3682(2) 0.0245(5) Uani 1 1 d . . .
O2 O 0.19409(17) 0.36810(18) 0.4261(3) 0.0330(6) Uani 1 1 d . . .
O3 O 0.1695(2) 0.4952(2) 0.4718(3) 0.0423(8) Uani 1 1 d . . .
N12 N -0.18767(19) 0.41904(18) 0.2357(3) 0.0210(6) Uani 1 1 d . . .
O4 O -0.11546(15) 0.39701(17) 0.2817(2) 0.0239(5) Uani 1 1 d . . .
O5 O -0.23197(19) 0.36302(18) 0.2363(3) 0.0354(7) Uani 1 1 d . . .
O6 O -0.2113(2) 0.49484(19) 0.1940(3) 0.0384(7) Uani 1 1 d . . .
C1 C -0.1283(2) 0.3610(2) 0.5129(3) 0.0238(7) Uani 1 1 d . . .
C2 C -0.1065(3) 0.4126(2) 0.6100(3) 0.0296(8) Uani 1 1 d . . .
C3 C -0.0279(3) 0.4355(2) 0.6900(3) 0.0323(8) Uani 1 1 d . . .
C4 C 0.0287(3) 0.4057(2) 0.6772(3) 0.0287(8) Uani 1 1 d . . .
C5 C 0.0040(2) 0.3539(2) 0.5802(3) 0.0191(6) Uani 1 1 d . . .
C6 C 0.0608(2) 0.3148(2) 0.5616(3) 0.0193(6) Uani 1 1 d . . .
C7 C 0.1485(2) 0.3352(3) 0.6442(3) 0.0300(8) Uani 1 1 d . . .
C8 C 0.08079(19) 0.1357(2) 0.4548(3) 0.0175(6) Uani 1 1 d . . .
C9 C 0.11185(19) 0.0937(2) 0.3960(3) 0.0183(6) Uani 1 1 d . . .
C10 C 0.1411(2) 0.0060(2) 0.4165(3) 0.0263(7) Uani 1 1 d . . .
C11 C 0.1689(2) -0.0240(2) 0.3562(4) 0.0329(8) Uani 1 1 d . . .
C12 C 0.1693(2) 0.0317(3) 0.2806(3) 0.0316(8) Uani 1 1 d . . .
C13 C 0.1384(2) 0.1179(2) 0.2625(3) 0.0238(7) Uani 1 1 d . . .
C14 C 0.0817(2) 0.3503(2) 0.1344(3) 0.0266(7) Uani 1 1 d . . .
C15 C 0.0555(3) 0.3984(3) 0.0353(3) 0.0330(8) Uani 1 1 d . . .
C16 C -0.0250(2) 0.4173(2) -0.0445(3) 0.0296(8) Uani 1 1 d . . .
C17 C -0.0778(2) 0.3859(2) -0.0240(3) 0.0247(7) Uani 1 1 d . . .
C18 C -0.0487(2) 0.3362(2) 0.0760(3) 0.0178(6) Uani 1 1 d . . .
C19 C -0.1016(2) 0.2969(2) 0.1014(3) 0.0185(6) Uani 1 1 d . . .
C20 C -0.1892(2) 0.3175(3) 0.0233(3) 0.0299(8) Uani 1 1 d . . .
C21 C -0.11748(19) 0.12289(19) 0.2244(3) 0.0157(6) Uani 1 1 d . . .
C22 C -0.15018(19) 0.0902(2) 0.2851(3) 0.0168(6) Uani 1 1 d . . .
C23 C -0.1833(2) 0.0060(2) 0.2691(3) 0.0226(7) Uani 1 1 d . . .
C24 C -0.2108(2) -0.0165(2) 0.3331(3) 0.0260(7) Uani 1 1 d . . .
C25 C -0.2048(2) 0.0445(2) 0.4095(3) 0.0253(7) Uani 1 1 d . . .
C26 C -0.1717(2) 0.1290(2) 0.4200(3) 0.0215(6) Uani 1 1 d . . .
N100 N 0.20854(19) 0.25300(18) 0.9886(3) 0.0397(6) Uani 1 1 d . . .
O101 O 0.2663(2) 0.2953(3) 1.0663(3) 0.0959(14) Uani 1 1 d . . .
O102 O 0.1880(2) 0.2496(2) 0.8868(3) 0.0467(8) Uani 1 1 d . . .
O103 O 0.1746(4) 0.2099(4) 1.0166(5) 0.161(3) Uani 1 1 d . . .
N200 N -0.03197(14) -0.11188(16) 0.4831(2) 0.0303(5) Uani 1 1 d . . .
O201 O 0.01047(16) -0.09643(15) 0.4495(2) 0.0386(5) Uani 1 1 d . . .
O202 O -0.02268(13) -0.06365(18) 0.56080(19) 0.0414(5) Uani 1 1 d . . .
O203 O -0.08105(19) -0.17367(19) 0.4384(3) 0.0609(9) Uani 1 1 d . . .
H1 H -0.186(2) 0.346(2) 0.442(3) 0.037(11) Uiso 1 1 d . . .
H2 H -0.144(2) 0.429(2) 0.615(3) 0.017(8) Uiso 1 1 d . . .
H3 H -0.016(2) 0.473(2) 0.753(3) 0.038(10) Uiso 1 1 d . . .
H4 H 0.072(2) 0.416(2) 0.720(3) 0.027(10) Uiso 1 1 d . . .
H4A H 0.045(2) 0.107(3) 0.548(3) 0.036(11) Uiso 1 1 d . . .
H4B H 0.055(5) 0.043(5) 0.494(7) 0.14(3) Uiso 1 1 d . . .
H7A H 0.157(3) 0.407(3) 0.649(4) 0.074(18) Uiso 1 1 d . . .
H7B H 0.168(3) 0.320(3) 0.716(4) 0.038(12) Uiso 1 1 d . . .
H7C H 0.1746(18) 0.309(2) 0.614(3) 0.014(7) Uiso 1 1 d . . .
H9A H -0.088(2) 0.090(2) 0.135(3) 0.017(9) Uiso 1 1 d . . .
H9B H -0.0981(19) 0.014(2) 0.174(3) 0.020(8) Uiso 1 1 d . . .
H10 H 0.141(3) -0.027(3) 0.471(4) 0.055(14) Uiso 1 1 d . . .
H11 H 0.188(4) -0.071(4) 0.373(5) 0.10(2) Uiso 1 1 d . . .
H12 H 0.188(2) 0.015(2) 0.243(3) 0.022(8) Uiso 1 1 d . . .
H13 H 0.1399(19) 0.156(2) 0.218(3) 0.009(7) Uiso 1 1 d . . .
H14 H 0.135(2) 0.338(2) 0.188(3) 0.017(8) Uiso 1 1 d . . .
H15 H 0.094(2) 0.412(3) 0.019(3) 0.037(11) Uiso 1 1 d . . .
H16 H -0.0452(19) 0.450(2) -0.115(3) 0.020(8) Uiso 1 1 d . . .
H17 H -0.1369(17) 0.3998(18) -0.083(2) 0.008(6) Uiso 1 1 d . . .
H20A H -0.220(3) 0.275(3) 0.037(4) 0.051(13) Uiso 1 1 d . . .
H20B H -0.195(2) 0.381(3) 0.024(4) 0.040(11) Uiso 1 1 d . . .
H20C H -0.207(3) 0.298(3) -0.049(4) 0.037(11) Uiso 1 1 d . . .
H23 H -0.188(2) -0.033(2) 0.206(3) 0.016(8) Uiso 1 1 d . . .
H24 H -0.2325(18) -0.075(2) 0.318(3) 0.013(7) Uiso 1 1 d . . .
H25 H -0.2234(18) 0.033(2) 0.457(3) 0.018(7) Uiso 1 1 d . . .
H26 H -0.1661(19) 0.176(2) 0.475(3) 0.020(8) Uiso 1 1 d . . .
O2W O 0.03975(19) 0.16738(19) 0.6805(3) 0.0378(6) Uani 1 1 d . . .
H2WA H 0.075(3) 0.190(3) 0.747(4) 0.050(13) Uiso 1 1 d . . .
H2WB H -0.001(2) 0.130(3) 0.630(3) 0.032(9) Uiso 1 1 d . . .
O1W O -0.2374(2) -0.2454(3) 0.2663(3) 0.0453(8) Uani 1 1 d . . .
H1WA H -0.197(5) -0.237(5) 0.273(7) 0.17(4) Uiso 1 1 d . . .
O3W O -0.07888(19) -0.12943(17) 0.2105(3) 0.0417(6) Uani 1 1 d . . .
H3WA H -0.121(3) -0.165(3) 0.178(4) 0.056(12) Uiso 1 1 d . . .
H3WB H -0.045(3) -0.146(3) 0.287(5) 0.093(19) Uiso 1 1 d . . .

loop_
_atom_site_aniso_label
_atom_site_aniso_U_11
_atom_site_aniso_U_22
_atom_site_aniso_U_33
_atom_site_aniso_U_23
_atom_site_aniso_U_13
_atom_site_aniso_U_12
Cu1 0.0170(2) 0.01596(16) 0.01688(17) 0.00176(14) 0.01095(16) 0.00056(14)
Cu2 0.0172(2) 0.01530(16) 0.01655(17) -0.00101(14) 0.01168(17) -0.00020(14)
N1 0.0219(14) 0.0198(11) 0.0202(12) -0.0001(9) 0.0147(11) -0.0002(10)
N2 0.0165(12) 0.0176(11) 0.0172(11) 0.0016(8) 0.0121(10) 0.0013(9)
N3 0.0154(13) 0.0170(11) 0.0148(11) 0.0012(8) 0.0082(10) 0.0004(9)
N4 0.0262(14) 0.0189(12) 0.0266(13) 0.0037(10) 0.0168(12) 0.0015(10)
N5 0.0131(13) 0.0207(12) 0.0216(12) -0.0054(10) 0.0094(11) -0.0003(10)
N6 0.0216(14) 0.0209(11) 0.0196(12) 0.0009(9) 0.0141(11) -0.0032(10)
N7 0.0149(12) 0.0176(10) 0.0139(11) 0.0004(8) 0.0084(10) -0.0007(9)
N8 0.0163(13) 0.0166(10) 0.0180(12) -0.0011(9) 0.0129(11) -0.0037(9)
N9 0.0282(14) 0.0194(13) 0.0254(13) -0.0036(10) 0.0193(12) -0.0038(10)
N10 0.0147(13) 0.0173(11) 0.0173(11) 0.0016(9) 0.0095(10) 0.0009(9)
N11 0.0310(19) 0.0216(14) 0.0298(15) -0.0016(12) 0.0235(15) -0.0019(12)
O1 0.0235(13) 0.0208(11) 0.0304(12) 0.0023(9) 0.0170(11) -0.0003(9)
O2 0.0252(15) 0.0339(14) 0.0448(16) -0.0037(12) 0.0239(14) 0.0022(11)
O3 0.054(2) 0.0297(14) 0.065(2) -0.0234(14) 0.0477(19) -0.0219(13)
N12 0.0248(17) 0.0189(13) 0.0202(13) 0.0030(10) 0.0141(13) 0.0056(11)
O4 0.0185(12) 0.0258(11) 0.0252(11) -0.0034(9) 0.0121(10) 0.0019(9)
O5 0.0415(18) 0.0295(13) 0.0427(16) -0.0004(12) 0.0295(15) -0.0086(12)
O6 0.048(2) 0.0307(14) 0.0496(18) 0.0223(12) 0.0365(16) 0.0192(13)
C1 0.0294(19) 0.0245(14) 0.0263(15) -0.0003(11) 0.0215(15) 0.0038(12)
C2 0.040(2) 0.0296(16) 0.0360(18) -0.0039(13) 0.0318(17) 0.0012(14)
C3 0.054(2) 0.0248(15) 0.0308(17) -0.0081(13) 0.0327(18) -0.0050(14)
C4 0.035(2) 0.0284(16) 0.0220(15) -0.0092(12) 0.0173(15) -0.0123(14)
C5 0.0249(15) 0.0185(12) 0.0190(13) -0.0007(10) 0.0160(12) -0.0005(10)
C6 0.0227(16) 0.0191(13) 0.0137(12) -0.0005(10) 0.0098(12) -0.0032(10)
C7 0.0190(17) 0.044(2) 0.0214(15) -0.0084(14) 0.0091(14) -0.0067(14)
C8 0.0099(13) 0.0219(13) 0.0154(12) -0.0001(10) 0.0050(11) 0.0000(10)
C9 0.0131(14) 0.0146(12) 0.0201(13) -0.0028(10) 0.0064(12) -0.0017(10)
C10 0.0193(15) 0.0190(13) 0.0311(17) -0.0010(12) 0.0104(13) 0.0012(11)
C11 0.0243(17) 0.0198(14) 0.044(2) -0.0087(13) 0.0149(16) 0.0014(12)
C12 0.0208(16) 0.0360(18) 0.0348(18) -0.0192(15) 0.0154(15) -0.0003(13)
C13 0.0157(15) 0.0294(15) 0.0263(15) -0.0053(12) 0.0128(13) -0.0037(11)
C14 0.0232(17) 0.0298(16) 0.0290(16) -0.0004(13) 0.0170(14) -0.0029(13)
C15 0.045(2) 0.0317(16) 0.0377(19) 0.0008(14) 0.0328(18) -0.0075(15)
C16 0.042(2) 0.0269(16) 0.0271(15) 0.0071(12) 0.0247(15) 0.0033(13)
C17 0.0308(18) 0.0229(14) 0.0255(15) 0.0054(11) 0.0197(14) 0.0037(12)
C18 0.0202(14) 0.0172(12) 0.0140(12) 0.0003(9) 0.0094(11) 0.0005(10)
C19 0.0165(14) 0.0232(13) 0.0175(13) -0.0025(10) 0.0113(12) -0.0024(10)
C20 0.0236(19) 0.0413(19) 0.0222(16) 0.0080(14) 0.0125(15) 0.0024(14)
C21 0.0152(14) 0.0134(11) 0.0142(12) -0.0024(9) 0.0067(11) -0.0002(9)
C22 0.0123(14) 0.0188(12) 0.0167(12) 0.0028(10) 0.0075(11) -0.0001(10)
C23 0.0199(15) 0.0163(12) 0.0280(15) 0.0009(11) 0.0127(13) -0.0010(10)
C24 0.0194(15) 0.0209(14) 0.0358(17) 0.0086(12) 0.0158(14) -0.0002(11)
C25 0.0185(15) 0.0318(15) 0.0279(15) 0.0101(12) 0.0153(13) 0.0029(11)
C26 0.0189(15) 0.0242(14) 0.0229(14) 0.0070(12) 0.0135(13) 0.0026(11)
N100 0.0513(18) 0.0322(14) 0.0497(17) -0.0037(12) 0.0381(16) -0.0058(12)
O101 0.068(2) 0.179(4) 0.0495(18) -0.041(2) 0.0405(18) -0.052(2)
O102 0.058(2) 0.0443(15) 0.0372(16) 0.0011(13) 0.0288(16) -0.0079(15)
O103 0.266(7) 0.161(5) 0.156(4) -0.093(4) 0.180(5) -0.148(5)
N200 0.0211(12) 0.0315(12) 0.0304(13) 0.0127(10) 0.0115(11) 0.0000(9)
O201 0.0521(15) 0.0299(11) 0.0508(14) -0.0070(10) 0.0401(13) -0.0079(10)
O202 0.0319(12) 0.0682(16) 0.0276(11) 0.0045(11) 0.0199(10) 0.0031(11)
O203 0.0452(18) 0.0350(14) 0.067(2) 0.0148(13) 0.0155(16) -0.0150(12)
O2W 0.0421(16) 0.0384(13) 0.0366(14) 0.0061(11) 0.0259(13) 0.0012(11)
O1W 0.0321(16) 0.0660(19) 0.0412(17) -0.0041(14) 0.0241(14) -0.0044(13)
O3W 0.0563(17) 0.0339(12) 0.0438(14) -0.0005(11) 0.0351(14) 0.0019(12)

loop_
_atom_type_symbol
_atom_type_description
_atom_type_scat_dispersion_real
_atom_type_scat_dispersion_imag
_atom_type_scat_source
C C 0.0033 0.0016 'International Tables Vol C Tables 4.2.6.8 and 6.1.1.4'
H H 0.0000 0.0000 'International Tables Vol C Tables 4.2.6.8 and 6.1.1.4'
N N 0.0061 0.0033 'International Tables Vol C Tables 4.2.6.8 and 6.1.1.4'
O O 0.0106 0.0060 'International Tables Vol C Tables 4.2.6.8 and 6.1.1.4'
Cu Cu 0.3201 1.2651 'International Tables Vol C Tables 4.2.6.8 and 6.1.1.4'

loop_
_geom_angle_atom_site_label_1
_geom_angle_atom_site_label_2
_geom_angle_atom_site_label_3
_geom_angle
_geom_angle_site_symmetry_1
_geom_angle_site_symmetry_3
_geom_angle_publ_flag
N3 Cu1 N6 168.71(13) . . yes
N3 Cu1 N5 80.75(11) . . yes
N6 Cu1 N5 104.82(11) . . yes
N3 Cu1 O1 89.15(10) . . yes
N6 Cu1 O1 89.85(11) . . yes
N5 Cu1 O1 152.68(11) . . yes
N3 Cu1 N7 92.07(12) . . yes
N6 Cu1 N7 77.21(11) . . yes
N5 Cu1 N7 102.48(11) . . yes
O1 Cu1 N7 103.20(10) . . yes
N8 Cu2 N1 171.07(12) . . yes
N8 Cu2 N10 80.32(10) . . yes
N1 Cu2 N10 103.49(11) . . yes
N8 Cu2 O4 91.50(10) . . yes
N1 Cu2 O4 88.67(11) . . yes
N10 Cu2 O4 151.86(11) . . yes
N8 Cu2 N2 93.49(12) . . yes
N1 Cu2 N2 77.69(12) . . yes
N10 Cu2 N2 107.36(10) . . yes
O4 Cu2 N2 99.93(10) . . yes
C1 N1 C5 119.7(3) . . ?
C1 N1 Cu2 124.5(3) . . ?
C5 N1 Cu2 115.5(2) . . ?
C6 N2 N3 119.6(3) . . ?
C6 N2 Cu2 113.7(2) . . ?
N3 N2 Cu2 124.8(2) . . ?
C8 N3 N2 114.6(3) . . ?
C8 N3 Cu1 114.3(2) . . ?
N2 N3 Cu1 117.9(2) . . ?
C8 N4 H4A 127(3) . . ?
C8 N4 H4B 111(7) . . ?
H4A N4 H4B 121(7) . . ?
C13 N5 C9 119.5(3) . . ?
C13 N5 Cu1 128.1(2) . . ?
C9 N5 Cu1 112.4(2) . . ?
C14 N6 C18 118.6(3) . . ?
C14 N6 Cu1 125.5(3) . . ?
C18 N6 Cu1 115.3(2) . . ?
C19 N7 N8 117.9(3) . . ?
C19 N7 Cu1 111.7(2) . . ?
N8 N7 Cu1 125.07(19) . . ?
C21 N8 N7 116.7(3) . . ?
C21 N8 Cu2 115.0(2) . . ?
N7 N8 Cu2 118.2(2) . . ?
C21 N9 H9A 113(3) . . ?
C21 N9 H9B 129(2) . . ?
H9A N9 H9B 117(4) . . ?
C26 N10 C22 119.4(3) . . ?
C26 N10 Cu2 127.1(2) . . ?
C22 N10 Cu2 113.4(2) . . ?
O3 N11 O2 123.0(3) . . ?
O3 N11 O1 118.8(3) . . ?
O2 N11 O1 118.1(3) . . ?
N11 O1 Cu1 105.77(19) . . ?
O6 N12 O5 122.3(3) . . ?
O6 N12 O4 119.2(3) . . ?
O5 N12 O4 118.5(3) . . ?
N12 O4 Cu2 104.5(2) . . ?
N1 C1 C2 122.0(4) . . ?
N1 C1 H1 112(2) . . ?
C2 C1 H1 126(2) . . ?
C3 C2 C1 118.3(3) . . ?
C3 C2 H2 123(2) . . ?
C1 C2 H2 118(2) . . ?
C2 C3 C4 120.2(3) . . ?
C2 C3 H3 116(2) . . ?
C4 C3 H3 124(2) . . ?
C3 C4 C5 119.2(4) . . ?
C3 C4 H4 123(3) . . ?
C5 C4 H4 118(3) . . ?
N1 C5 C4 120.6(3) . . ?
N1 C5 C6 116.1(3) . . ?
C4 C5 C6 123.2(3) . . ?
N2 C6 C5 114.4(3) . . ?
N2 C6 C7 124.9(3) . . ?
C5 C6 C7 120.7(3) . . ?
C6 C7 H7A 109(3) . . ?
C6 C7 H7B 110(3) . . ?
H7A C7 H7B 103(4) . . ?
C6 C7 H7C 108.6(18) . . ?
H7A C7 H7C 109(3) . . ?
H7B C7 H7C 116(3) . . ?
N3 C8 N4 124.6(3) . . ?
N3 C8 C9 113.6(3) . . ?
N4 C8 C9 121.8(3) . . ?
N5 C9 C10 121.6(3) . . ?
N5 C9 C8 114.2(3) . . ?
C10 C9 C8 124.2(3) . . ?
C11 C10 C9 117.9(3) . . ?
C11 C10 H10 125(3) . . ?
C9 C10 H10 117(3) . . ?
C12 C11 C10 120.7(3) . . ?
C12 C11 H11 122(4) . . ?
C10 C11 H11 117(4) . . ?
C11 C12 C13 118.8(3) . . ?
C11 C12 H12 123(2) . . ?
C13 C12 H12 119(2) . . ?
N5 C13 C12 121.5(3) . . ?
N5 C13 H13 117(2) . . ?
C12 C13 H13 121(2) . . ?
N6 C14 C15 122.7(4) . . ?
N6 C14 H14 118(2) . . ?
C15 C14 H14 120(2) . . ?
C16 C15 C14 119.1(4) . . ?
C16 C15 H15 122(2) . . ?
C14 C15 H15 119(2) . . ?
C15 C16 C17 119.1(3) . . ?
C15 C16 H16 121.1(19) . . ?
C17 C16 H16 119.8(19) . . ?
C18 C17 C16 119.7(3) . . ?
C18 C17 H17 121.4(16) . . ?
C16 C17 H17 118.9(16) . . ?
N6 C18 C17 120.8(3) . . ?
N6 C18 C19 116.3(3) . . ?
C17 C18 C19 122.9(3) . . ?
N7 C19 C18 114.4(3) . . ?
N7 C19 C20 125.9(3) . . ?
C18 C19 C20 119.7(3) . . ?
C19 C20 H20A 111(2) . . ?
C19 C20 H20B 107(3) . . ?
H20A C20 H20B 122(4) . . ?
C19 C20 H20C 105(3) . . ?
H20A C20 H20C 99(3) . . ?
H20B C20 H20C 111(4) . . ?
N8 C21 N9 125.5(3) . . ?
N8 C21 C22 113.6(3) . . ?
N9 C21 C22 120.8(3) . . ?
N10 C22 C23 122.0(3) . . ?
N10 C22 C21 113.6(3) . . ?
C23 C22 C21 124.4(3) . . ?
C22 C23 C24 118.5(3) . . ?
C22 C23 H23 114.9(19) . . ?
C24 C23 H23 126.6(18) . . ?
C25 C24 C23 119.8(3) . . ?
C25 C24 H24 126.4(19) . . ?
C23 C24 H24 113.8(19) . . ?
C24 C25 C26 118.7(3) . . ?
C24 C25 H25 124.0(18) . . ?
C26 C25 H25 117.2(18) . . ?
N10 C26 C25 121.6(3) . . ?
N10 C26 H26 116.6(18) . . ?
C25 C26 H26 121.8(18) . . ?
O103 N100 O101 115.8(4) . . ?
O103 N100 O102 121.3(4) . . ?
O101 N100 O102 122.7(3) . . ?
N100 O101 H3WA 159.6(13) . 3_556 ?
N100 O102 H2WA 120.6(12) . . ?
O203 N200 O202 121.9(3) . . ?
O203 N200 O201 119.6(3) . . ?
O202 N200 O201 118.5(2) . . ?
N200 O201 H3WB 109.2(16) . . ?
N200 O201 H4B 110(2) . . ?
H3WB O201 H4B 122(3) . . ?
N200 O202 H9A 121.7(10) . 2 ?
N200 O203 H1WA 149(2) . . ?
H4A O2W H2WA 133(3) . . ?
H4A O2W H2WB 64(2) . . ?
H2WA O2W H2WB 155(4) . . ?
H9B O3W H3WA 119(3) . . ?
H9B O3W H3WB 116(3) . . ?
H3WA O3W H3WB 105(4) . . ?

loop_
_geom_bond_atom_site_label_1
_geom_bond_atom_site_label_2
_geom_bond_distance
_geom_bond_site_symmetry_2
_geom_bond_publ_flag
Cu1 Cu2 3.9303(8) . ?
Cu1 N3 1.967(3) . yes
Cu1 N6 1.988(3) . yes
Cu1 N5 2.021(3) . yes
Cu1 O1 2.043(3) . yes
Cu1 O2 2.591(3) . ?
Cu1 N7 2.198(3) . yes
Cu2 N8 1.965(3) . yes
Cu2 N1 1.996(3) . yes
Cu2 N10 2.029(3) . yes
Cu2 O4 2.081(3) . yes
Cu2 O5 2.562(3) . ?
Cu2 N2 2.159(3) . yes
N1 C1 1.327(4) . ?
N1 C5 1.353(5) . ?
N2 C6 1.276(4) . ?
N2 N3 1.401(4) . yes
N3 C8 1.314(4) . ?
N4 C8 1.325(4) . ?
N4 H4A 0.83(4) . ?
N4 H4B 0.69(8) . ?
N5 C13 1.342(4) . ?
N5 C9 1.352(4) . ?
N6 C14 1.346(5) . ?
N6 C18 1.363(4) . ?
N7 C19 1.281(4) . ?
N7 N8 1.404(4) . ?
N8 C21 1.320(4) . ?
N9 C21 1.336(4) . ?
N9 H9A 0.80(4) . ?
N9 H9B 0.77(4) . ?
N10 C26 1.335(4) . ?
N10 C22 1.346(4) . ?
N11 O3 1.224(4) . ?
N11 O2 1.239(4) . ?
N11 O1 1.299(4) . ?
N12 O6 1.231(4) . ?
N12 O5 1.252(4) . ?
N12 O4 1.271(4) . ?
C1 C2 1.402(5) . ?
C1 H1 1.03(4) . ?
C2 C3 1.360(6) . ?
C2 H2 0.86(3) . ?
C3 C4 1.378(5) . ?
C3 H3 0.96(4) . ?
C4 C5 1.390(4) . ?
C4 H4 0.75(4) . ?
C5 C6 1.485(5) . ?
C6 C7 1.492(5) . ?
C7 H7A 1.08(5) . ?
C7 H7B 0.88(4) . ?
C7 H7C 0.96(3) . ?
C8 C9 1.482(4) . ?
C9 C10 1.395(4) . ?
C10 C11 1.379(5) . ?
C10 H10 0.93(5) . ?
C11 C12 1.370(6) . ?
C11 H11 0.78(6) . ?
C12 C13 1.388(5) . ?
C12 H12 0.88(3) . ?
C13 H13 0.87(3) . ?
C14 C15 1.376(5) . ?
C14 H14 0.90(3) . ?
C15 C16 1.374(6) . ?
C15 H15 0.99(4) . ?
C16 C17 1.388(5) . ?
C16 H16 0.96(3) . ?
C17 C18 1.385(4) . ?
C17 H17 1.01(3) . ?
C18 C19 1.481(4) . ?
C19 C20 1.488(5) . ?
C20 H20A 0.99(4) . ?
C20 H20B 0.95(4) . ?
C20 H20C 0.90(4) . ?
C21 C22 1.481(4) . ?
C22 C23 1.381(4) . ?
C23 C24 1.391(4) . ?
C23 H23 1.03(3) . ?
C24 C25 1.371(5) . ?
C24 H24 0.94(3) . ?
C25 C26 1.399(5) . ?
C25 H25 0.98(3) . ?
C26 H26 1.01(3) . ?
N100 O103 1.194(4) . ?
N100 O101 1.210(4) . ?
N100 O102 1.251(4) . ?
O101 H3WA 1.98(5) 3_556 ?
O102 H2WA 2.16(4) . ?
N200 O203 1.230(4) . ?
N200 O202 1.239(4) . ?
N200 O201 1.264(3) . ?
O201 H3WB 2.01(5) . ?
O201 H4B 2.20(8) . ?
O202 H9A 2.21(4) 2 ?
O203 H1WA 2.33(8) . ?
O2W H4A 2.17(4) . ?
O2W H2WA 0.84(4) . ?
O2W H2WB 0.90(4) . ?
O1W H1WA 0.80(8) . ?
O3W H9B 2.17(4) . ?
O3W H3WA 0.88(4) . ?
O3W H3WB 0.91(5) . ?

loop_
_geom_torsion_atom_site_label_1
_geom_torsion_atom_site_label_2
_geom_torsion_atom_site_label_3
_geom_torsion_atom_site_label_4
_geom_torsion
_geom_torsion_site_symmetry_1
_geom_torsion_site_symmetry_2
_geom_torsion_site_symmetry_3
_geom_torsion_site_symmetry_4
_geom_torsion_publ_flag
Cu1 N3 N2 Cu2 57.2(3) . . . . ?
Cu1 N7 N8 Cu2 53.4(3) . . . . ?
